data_2204357
loop_
_publ_author_name
'Prugove\<cki, Biserka'
'Matkovi\'c-\<Calogovi\'c, Dubravka'
'Petrovi\'c, Vesna'
'Tomi\'c, Sr\/danka'

_publ_section_title
;
 Methyl 2,3,4-tri-<i>O</i>-pivaloyl-\b-<small>D</small>-xylopyranoside
;
_journal_issue 10
_journal_name_full 'Acta Crystallographica Section E'
_journal_page_first o1840
_journal_page_last o1841
_journal_paper_doi 10.1107/S1600536804022925
_journal_volume 60
_journal_year 2004
_chemical_formula_iupac 'C21 H36 O8'
_chemical_formula_moiety 'C21 H36 O8'
_chemical_formula_sum 'C21 H36 O8'
_chemical_formula_weight 416.50
_chemical_name_systematic
;
Methyl 2,3,4-tri-O-pivaloyl-\b-D-xylopyranoside
;
_space_group_IT_number 4
_symmetry_cell_setting monoclinic
_symmetry_space_group_name_Hall 'P 2yb'
_symmetry_space_group_name_H-M 'P 1 21 1'
_atom_sites_solution_hydrogens difmap
_atom_sites_solution_primary direct
_atom_sites_solution_secondary difmap
_audit_creation_method SHELXL-97
_cell_angle_alpha 90.000
_cell_angle_beta 96.360(10)
_cell_angle_gamma 90.000
_cell_formula_units_Z 2
_cell_length_a 9.8280(10)
_cell_length_b 6.8490(10)
_cell_length_c 17.6340(10)
_cell_measurement_reflns_used 1573
_cell_measurement_temperature 100(2)
_cell_measurement_theta_max 25.00
_cell_measurement_theta_min 15.00
_cell_volume 1179.7(2)
_computing_cell_refinement 'CrysAlis RED (Oxford Diffraction, 2003)'
_computing_data_collection 'CrysAlis CCD (Oxford Diffraction, 2003)'
_computing_data_reduction 'CrysAlis RED'
_computing_molecular_graphics 'PLATON98 (Spek, 2003)'
_computing_publication_material SHELXL97
_computing_structure_refinement 'SHELXL97 (Sheldrick, 1997)'
_computing_structure_solution 'SIR97 (Altomare et al., 1999)'
_diffrn_ambient_temperature 100(2)
_diffrn_measured_fraction_theta_full 0.994
_diffrn_measured_fraction_theta_max 0.994
_diffrn_measurement_device_type 'Xcalibur CCD'
_diffrn_measurement_method \w
_diffrn_radiation_monochromator graphite
_diffrn_radiation_source 'fine-focus sealed tube'
_diffrn_radiation_type MoK\a
_diffrn_radiation_wavelength 0.71069
_diffrn_reflns_av_R_equivalents 0.0883
_diffrn_reflns_av_sigmaI/netI 0.0299
_diffrn_reflns_limit_h_max 13
_diffrn_reflns_limit_h_min -13
_diffrn_reflns_limit_k_max 9
_diffrn_reflns_limit_k_min -9
_diffrn_reflns_limit_l_max 24
_diffrn_reflns_limit_l_min -24
_diffrn_reflns_number 38147
_diffrn_reflns_theta_full 29.00
_diffrn_reflns_theta_max 29.00
_diffrn_reflns_theta_min 4.55
_diffrn_standards_decay_% 0
_diffrn_standards_interval_count '50 frames'
_diffrn_standards_number '3 reference frames'
_exptl_absorpt_coefficient_mu 0.089
_exptl_absorpt_correction_type none
_exptl_crystal_colour colorless
_exptl_crystal_density_diffrn 1.173
_exptl_crystal_density_method 'not measured'
_exptl_crystal_description prismatic
_exptl_crystal_F_000 452
_exptl_crystal_size_max 0.3
_exptl_crystal_size_mid 0.3
_exptl_crystal_size_min 0.2
_refine_diff_density_max 0.374
_refine_diff_density_min -0.211
_refine_ls_extinction_method none
_refine_ls_goodness_of_fit_ref 1.143
_refine_ls_hydrogen_treatment mixed
_refine_ls_matrix_type full
_refine_ls_number_parameters 406
_refine_ls_number_reflns 3376
_refine_ls_number_restraints 1
_refine_ls_restrained_S_all 1.143
_refine_ls_R_factor_all 0.0406
_refine_ls_R_factor_gt 0.0390
_refine_ls_shift/su_max 0.000
_refine_ls_shift/su_mean 0.000
_refine_ls_structure_factor_coef Fsqd
_refine_ls_weighting_details 'calc w = 1/[\s^2^(Fo^2^)+(0.0504P)^2^+0.2141P] where P = (Fo^2^+2Fc^2^)/3'
_refine_ls_weighting_scheme calc
_refine_ls_wR_factor_gt 0.0933
_refine_ls_wR_factor_ref 0.0944
_reflns_number_gt 3234
_reflns_number_total 3376
_reflns_threshold_expression I>2\s(I)
_cod_data_source_file kp6001.cif
_cod_data_source_block I
_cod_original_sg_symbol_H-M 'P 21'
_cod_database_code 2204357
_cod_database_fobs_code 2204357

loop_
_symmetry_equiv_pos_as_xyz
'x, y, z'
'-x, y+1/2, -z'

loop_
_atom_site_label
_atom_site_fract_x
_atom_site_fract_y
_atom_site_fract_z
_atom_site_U_iso_or_equiv
_atom_site_adp_type
_atom_site_calc_flag
_atom_site_occupancy
_atom_site_type_symbol
O1 0.90467(12) 0.9963(2) 0.27885(7) 0.0210(3) Uani d 1 O
O2 0.67472(12) 1.14493(19) 0.33822(6) 0.0177(2) Uani d 1 O
O3 0.43427(12) 1.17869(19) 0.23208(7) 0.0181(2) Uani d 1 O
O4 0.40081(11) 0.8702(2) 0.12167(6) 0.0206(3) Uani d 1 O
O5 0.77279(11) 0.8747(2) 0.17460(7) 0.0206(3) Uani d 1 O
O6 0.73886(19) 1.4510(2) 0.31265(8) 0.0374(4) Uani d 1 O
O7 0.33988(13) 1.0393(2) 0.33006(7) 0.0236(3) Uani d 1 O
O8 0.41444(17) 1.0010(3) 0.00617(9) 0.0502(5) Uani d 1 O
C1 0.77493(15) 0.9275(3) 0.25305(9) 0.0168(3) Uani d 1 C
C2 0.67251(16) 1.0922(3) 0.25932(9) 0.0143(3) Uani d 1 C
C3 0.52954(15) 1.0189(3) 0.23020(9) 0.0150(3) Uani d 1 C
C4 0.53234(16) 0.9531(3) 0.14832(9) 0.0171(3) Uani d 1 C
C5 0.64225(17) 0.7965(3) 0.14567(10) 0.0213(3) Uani d 1 C
C6 1.00126(17) 0.8407(3) 0.29381(12) 0.0262(4) Uani d 1 C
C7 0.71448(17) 1.3291(3) 0.35805(9) 0.0207(3) Uani d 1 C
C8 0.72651(18) 1.3565(3) 0.44436(10) 0.0258(4) Uani d 1 C
C9 0.8546(3) 1.2435(6) 0.47813(14) 0.0492(7) Uani d 1 C
C10 0.7413(4) 1.5740(5) 0.46246(15) 0.0500(7) Uani d 1 C
C11 0.5994(2) 1.2767(4) 0.47661(12) 0.0373(5) Uani d 1 C
C12 0.34523(16) 1.1722(3) 0.28597(9) 0.0163(3) Uani d 1 C
C13 0.25306(16) 1.3526(3) 0.28059(9) 0.0181(3) Uani d 1 C
C14 0.3382(2) 1.5371(3) 0.27308(12) 0.0254(4) Uani d 1 C
C15 0.1789(2) 1.3636(3) 0.35238(10) 0.0261(4) Uani d 1 C
C16 0.14786(17) 1.3264(3) 0.20974(10) 0.0226(4) Uani d 1 C
C17 0.35381(17) 0.9045(3) 0.04765(10) 0.0231(4) Uani d 1 C
C18 0.21880(18) 0.7985(3) 0.02499(10) 0.0234(4) Uani d 1 C
C19 0.11581(19) 0.8528(4) 0.08105(13) 0.0345(5) Uani d 1 C
C20 0.1646(2) 0.8584(4) -0.05658(12) 0.0358(5) Uani d 1 C
C21 0.2473(2) 0.5787(3) 0.02853(12) 0.0297(4) Uani d 1 C
H1 0.748(2) 0.813(3) 0.2817(12) 0.012(5) Uiso d 1 H
H2 0.696(2) 1.203(3) 0.2313(12) 0.012(5) Uiso d 1 H
H3 0.504(2) 0.910(3) 0.2612(11) 0.011(5) Uiso d 1 H
H4 0.554(2) 1.060(4) 0.1196(12) 0.015(5) Uiso d 1 H
H51 0.618(2) 0.680(4) 0.1751(14) 0.024(6) Uiso d 1 H
H52 0.650(2) 0.759(4) 0.0963(13) 0.020(5) Uiso d 1 H
H61 1.089(3) 0.904(4) 0.3153(15) 0.033(7) Uiso d 1 H
H62 0.970(3) 0.749(4) 0.3303(16) 0.036(7) Uiso d 1 H
H63 1.015(3) 0.765(4) 0.2466(15) 0.031(6) Uiso d 1 H
H91 0.846(4) 1.107(6) 0.466(2) 0.057(10) Uiso d 1 H
H92 0.863(3) 1.261(6) 0.533(2) 0.066(10) Uiso d 1 H
H93 0.940(4) 1.297(6) 0.459(2) 0.066(10) Uiso d 1 H
H101 0.818(4) 1.629(6) 0.446(2) 0.066(11) Uiso d 1 H
H102 0.652(4) 1.646(7) 0.439(2) 0.086(14) Uiso d 1 H
H103 0.748(4) 1.585(7) 0.522(2) 0.073(11) Uiso d 1 H
H111 0.590(3) 1.130(5) 0.4669(17) 0.044(8) Uiso d 1 H
H112 0.610(3) 1.298(5) 0.5322(17) 0.041(7) Uiso d 1 H
H113 0.515(3) 1.348(6) 0.4560(17) 0.051(8) Uiso d 1 H
H141 0.280(2) 1.655(4) 0.2735(13) 0.022(5) Uiso d 1 H
H142 0.413(3) 1.550(5) 0.3189(16) 0.038(7) Uiso d 1 H
H143 0.383(3) 1.538(5) 0.2262(16) 0.039(7) Uiso d 1 H
H151 0.113(3) 1.479(5) 0.3487(17) 0.040(7) Uiso d 1 H
H152 0.125(3) 1.246(5) 0.3617(18) 0.042(8) Uiso d 1 H
H153 0.244(3) 1.385(5) 0.3980(16) 0.043(8) Uiso d 1 H
H161 0.091(2) 1.210(4) 0.2149(13) 0.017(5) Uiso d 1 H
H162 0.191(2) 1.310(4) 0.1663(14) 0.025(6) Uiso d 1 H
H163 0.085(3) 1.445(4) 0.2023(15) 0.033(7) Uiso d 1 H
H191 0.153(3) 0.821(5) 0.1338(17) 0.039(7) Uiso d 1 H
H192 0.029(3) 0.781(5) 0.0696(16) 0.035(7) Uiso d 1 H
H193 0.096(3) 0.989(6) 0.0821(19) 0.052(9) Uiso d 1 H
H201 0.145(3) 0.992(5) -0.0610(16) 0.037(7) Uiso d 1 H
H202 0.078(3) 0.792(5) -0.0687(16) 0.040(7) Uiso d 1 H
H203 0.229(3) 0.820(5) -0.0927(18) 0.052(9) Uiso d 1 H
H211 0.279(3) 0.542(5) 0.0833(17) 0.044(8) Uiso d 1 H
H212 0.161(3) 0.509(6) 0.0114(18) 0.056(9) Uiso d 1 H
H213 0.313(3) 0.542(5) -0.0068(18) 0.050(8) Uiso d 1 H

loop_
_atom_site_aniso_label
_atom_site_aniso_U_11
_atom_site_aniso_U_22
_atom_site_aniso_U_33
_atom_site_aniso_U_12
_atom_site_aniso_U_13
_atom_site_aniso_U_23
O1 0.0145(5) 0.0204(7) 0.0271(6) 0.0005(5) -0.0021(4) -0.0005(5)
O2 0.0213(5) 0.0181(6) 0.0132(5) -0.0020(5) 0.0003(4) -0.0006(4)
O3 0.0171(5) 0.0195(6) 0.0179(5) 0.0031(5) 0.0032(4) 0.0034(5)
O4 0.0189(5) 0.0271(7) 0.0149(5) -0.0070(5) -0.0024(4) 0.0004(5)
O5 0.0166(5) 0.0253(7) 0.0200(5) 0.0006(5) 0.0029(4) -0.0057(5)
O6 0.0682(11) 0.0214(7) 0.0231(7) -0.0134(8) 0.0064(6) -0.0018(6)
O7 0.0253(6) 0.0206(7) 0.0261(6) 0.0046(5) 0.0083(5) 0.0057(5)
O8 0.0357(7) 0.0768(14) 0.0339(8) -0.0261(9) -0.0151(6) 0.0298(9)
C1 0.0142(6) 0.0173(8) 0.0184(7) -0.0008(6) 0.0005(5) -0.0011(6)
C2 0.0159(6) 0.0152(7) 0.0117(6) -0.0003(6) 0.0008(5) -0.0011(6)
C3 0.0140(6) 0.0145(7) 0.0163(6) 0.0002(6) 0.0009(5) 0.0002(6)
C4 0.0158(6) 0.0193(8) 0.0158(7) -0.0032(6) -0.0001(5) -0.0010(6)
C5 0.0193(7) 0.0218(9) 0.0226(7) -0.0011(7) 0.0020(6) -0.0071(7)
C6 0.0176(7) 0.0268(10) 0.0338(9) 0.0043(7) 0.0005(6) 0.0022(8)
C7 0.0237(7) 0.0190(9) 0.0190(7) -0.0008(7) 0.0001(6) -0.0027(6)
C8 0.0274(8) 0.0333(10) 0.0167(7) -0.0059(8) 0.0021(6) -0.0065(7)
C9 0.0379(12) 0.085(2) 0.0226(10) 0.0080(13) -0.0066(8) -0.0003(12)
C10 0.0763(19) 0.0427(15) 0.0329(11) -0.0258(15) 0.0143(12) -0.0192(11)
C11 0.0379(11) 0.0528(16) 0.0231(9) -0.0126(10) 0.0115(8) -0.0096(10)
C12 0.0144(6) 0.0190(8) 0.0153(6) 0.0000(6) 0.0008(5) -0.0012(6)
C13 0.0180(6) 0.0171(8) 0.0187(7) 0.0038(6) 0.0007(5) 0.0009(6)
C14 0.0255(8) 0.0179(9) 0.0321(9) 0.0008(7) -0.0001(7) -0.0002(8)
C15 0.0310(8) 0.0259(10) 0.0225(8) 0.0102(8) 0.0078(7) 0.0021(7)
C16 0.0200(7) 0.0260(10) 0.0209(7) 0.0018(7) -0.0023(6) 0.0030(7)
C17 0.0200(7) 0.0283(10) 0.0197(7) -0.0012(7) -0.0037(6) 0.0048(7)
C18 0.0207(7) 0.0293(10) 0.0190(7) -0.0046(7) -0.0028(6) 0.0000(7)
C19 0.0188(7) 0.0487(15) 0.0356(10) -0.0022(9) 0.0018(7) -0.0099(10)
C20 0.0342(10) 0.0431(14) 0.0267(9) -0.0065(10) -0.0126(8) 0.0056(10)
C21 0.0331(9) 0.0289(11) 0.0263(9) -0.0051(8) -0.0006(7) -0.0018(8)

loop_
_atom_type_symbol
_atom_type_description
_atom_type_scat_dispersion_real
_atom_type_scat_dispersion_imag
_atom_type_scat_source
C C 0.0033 0.0016 'International Tables Vol C Tables 4.2.6.8 and 6.1.1.4'
H H 0.0000 0.0000 'International Tables Vol C Tables 4.2.6.8 and 6.1.1.4'
O O 0.0106 0.0060 'International Tables Vol C Tables 4.2.6.8 and 6.1.1.4'

loop_
_geom_angle_atom_site_label_1
_geom_angle_atom_site_label_2
_geom_angle_atom_site_label_3
_geom_angle
_geom_angle_publ_flag
C1 O1 C6 111.93(14) n
C7 O2 C2 117.23(13) n
C12 O3 C3 117.38(13) n
C17 O4 C4 116.30(13) n
C1 O5 C5 110.88(12) y
O1 C1 O5 108.55(12) y
O1 C1 C2 108.35(14) y
O5 C1 C2 108.59(12) y
O1 C1 H1 113.0(12) n
O5 C1 H1 108.6(12) n
C2 C1 H1 109.6(12) n
O2 C2 C1 108.51(12) y
O2 C2 C3 108.88(12) y
C1 C2 C3 108.82(13) y
O2 C2 H2 108.9(13) n
C1 C2 H2 110.9(12) n
C3 C2 H2 110.9(12) n
O3 C3 C4 109.13(13) y
O3 C3 C2 108.55(14) y
C4 C3 C2 107.77(12) y
O3 C3 H3 111.0(12) n
C4 C3 H3 109.9(12) n
C2 C3 H3 110.5(12) n
O4 C4 C3 108.50(12) y
O4 C4 C5 108.97(15) y
C3 C4 C5 109.00(13) y
O4 C4 H4 112.6(13) n
C3 C4 H4 108.4(14) n
C5 C4 H4 109.2(13) n
O5 C5 C4 109.61(14) y
O5 C5 H51 112.0(14) n
C4 C5 H51 109.4(14) n
O5 C5 H52 105.9(14) n
C4 C5 H52 111.2(15) n
H51 C5 H52 109(2) n
O1 C6 H61 105.9(17) n
O1 C6 H62 110.7(16) n
H61 C6 H62 110(2) n
O1 C6 H63 112.3(16) n
H61 C6 H63 111(2) n
H62 C6 H63 107(2) n
O6 C7 O2 123.31(16) n
O6 C7 C8 125.55(18) n
O2 C7 C8 111.13(15) n
C7 C8 C10 108.88(18) n
C7 C8 C11 110.53(15) n
C10 C8 C11 109.5(2) n
C7 C8 C9 107.08(17) n
C10 C8 C9 110.8(2) n
C11 C8 C9 110.1(2) n
C8 C9 H91 110(2) n
C8 C9 H92 108(2) n
H91 C9 H92 110(3) n
C8 C9 H93 111(2) n
H91 C9 H93 110(3) n
H92 C9 H93 108(3) n
C8 C10 H101 113(3) n
C8 C10 H102 109(3) n
H101 C10 H102 111(4) n
C8 C10 H103 106(2) n
H101 C10 H103 109(3) n
H102 C10 H103 108(3) n
C8 C11 H111 110.7(17) n
C8 C11 H112 108.6(17) n
H111 C11 H112 108(2) n
C8 C11 H113 112.0(19) n
H111 C11 H113 111(3) n
H112 C11 H113 106(2) n
O7 C12 O3 123.62(16) n
O7 C12 C13 125.74(14) n
O3 C12 C13 110.63(14) n
C12 C13 C14 110.32(13) n
C12 C13 C15 108.77(14) n
C14 C13 C15 110.23(16) n
C12 C13 C16 107.22(14) n
C14 C13 C16 110.49(15) n
C15 C13 C16 109.75(14) n
C13 C14 H141 110.7(14) n
C13 C14 H142 110.7(17) n
H141 C14 H142 106(2) n
C13 C14 H143 112.3(18) n
H141 C14 H143 108(2) n
H142 C14 H143 108(2) n
C13 C15 H151 110.1(17) n
C13 C15 H152 114.1(18) n
H151 C15 H152 107(2) n
C13 C15 H153 111.1(16) n
H151 C15 H153 107(3) n
H152 C15 H153 107(3) n
C13 C16 H161 110.8(13) n
C13 C16 H162 111.0(15) n
H161 C16 H162 107(2) n
C13 C16 H163 110.8(16) n
H161 C16 H163 108.4(19) n
H162 C16 H163 108(2) n
O8 C17 O4 123.09(16) n
O8 C17 C18 125.57(16) n
O4 C17 C18 111.31(14) n
C17 C18 C21 107.88(16) n
C17 C18 C20 108.69(16) n
C21 C18 C20 110.12(18) n
C17 C18 C19 109.41(15) n
C21 C18 C19 109.99(19) n
C20 C18 C19 110.71(18) n
C18 C19 H191 110.5(16) n
C18 C19 H192 111.4(16) n
H191 C19 H192 108(2) n
C18 C19 H193 114(2) n
H191 C19 H193 105(3) n
H192 C19 H193 109(3) n
C18 C20 H201 112.7(18) n
C18 C20 H202 106.7(17) n
H201 C20 H202 106(3) n
C18 C20 H203 110.7(18) n
H201 C20 H203 110(3) n
H202 C20 H203 110(2) n
C18 C21 H211 108.7(18) n
C18 C21 H212 108(2) n
H211 C21 H212 110(3) n
C18 C21 H213 111(2) n
H211 C21 H213 113(3) n
H212 C21 H213 107(3) n

loop_
_geom_bond_atom_site_label_1
_geom_bond_atom_site_label_2
_geom_bond_distance
_geom_bond_publ_flag
O1 C1 1.3881(19) y
O1 C6 1.432(2) n
O2 C7 1.355(2) n
O2 C2 1.4352(18) y
O3 C12 1.3620(19) n
O3 C3 1.443(2) y
O4 C17 1.3560(19) n
O4 C4 1.4421(19) y
O5 C1 1.4278(19) y
O5 C5 1.431(2) y
O6 C7 1.199(2) n
O7 C12 1.202(2) n
O8 C17 1.193(2) n
C1 C2 1.524(2) y
C1 H1 0.99(2) n
C2 C3 1.527(2) y
C2 H2 0.95(2) n
C3 C4 1.515(2) y
C3 H3 0.98(2) n
C4 C5 1.527(2) y
C4 H4 0.93(2) n
C5 H51 1.00(3) n
C5 H52 0.92(2) n
C6 H61 1.00(3) n
C6 H62 0.97(3) n
C6 H63 1.00(3) n
C7 C8 1.525(2) n
C8 C10 1.527(4) n
C8 C11 1.530(3) n
C8 C9 1.540(3) n
C9 H91 0.96(4) n
C9 H92 0.97(4) n
C9 H93 1.01(4) n
C10 H101 0.92(4) n
C10 H102 1.05(5) n
C10 H103 1.05(4) n
C11 H111 1.02(3) n
C11 H112 0.99(3) n
C11 H113 1.00(3) n
C12 C13 1.529(2) n
C13 C14 1.530(3) n
C13 C15 1.531(2) n
C13 C16 1.541(2) n
C14 H141 0.99(3) n
C14 H142 1.03(3) n
C14 H143 0.98(3) n
C15 H151 1.02(3) n
C15 H152 0.99(3) n
C15 H153 0.98(3) n
C16 H161 0.98(2) n
C16 H162 0.92(2) n
C16 H163 1.02(3) n
C17 C18 1.526(2) n
C18 C21 1.532(3) n
C18 C20 1.533(3) n
C18 C19 1.537(3) n
C19 H191 0.99(3) n
C19 H192 0.98(3) n
C19 H193 0.96(4) n
C20 H201 0.93(3) n
C20 H202 0.97(3) n
C20 H203 0.98(3) n
C21 H211 1.01(3) n
C21 H212 0.99(3) n
C21 H213 0.98(3) n

loop_
_cod_related_entry_id
_cod_related_entry_database
_cod_related_entry_code
1 ChemSpider 21173976
